data_7130701
loop_
_publ_author_name
'Cap\'o, Nuria'
'Barrios, Leon\'i A'
'Cardona, Joan'
'Ribas-Ari\~no, Jordi'
'Teat, Simon J.'
'Roubeau, Olivier'
'Arom\'i, Guillem'

_publ_section_title
;
 The template effect of a SiF<sub>6</sub><sup>2-</sup> guest drives the
 formation of a heteroleptic Fe(II) coordination helicate.
;
_journal_issue 78
_journal_name_full 'Chemical communications (Cambridge, England)'
_journal_page_first 10969
_journal_page_last 10972
_journal_paper_doi 10.1039/d2cc04559a
_journal_volume 58
_journal_year 2022
_chemical_formula_moiety 'C82 H64 Fe2 N18, F6 Si, 2(B F4), 4(C3 H7 N O), C H4 O'
_chemical_formula_sum 'C95 H96 B2 F14 Fe2 N22 O5 Si'
_chemical_formula_weight 2053.34
_space_group_crystal_system tetragonal
_space_group_IT_number 92
_space_group_name_Hall 'P 4abw 2nw'
_space_group_name_H-M_alt 'P 41 21 2'
_atom_sites_solution_hydrogens mixed
_audit_creation_method SHELXL-2017/1
_audit_update_record
;
2022-07-29 deposited with the CCDC.	2022-09-05 downloaded from the CCDC.
;
_cell_angle_alpha 90
_cell_angle_beta 90
_cell_angle_gamma 90
_cell_formula_units_Z 8
_cell_length_a 30.215(4)
_cell_length_b 30.215(4)
_cell_length_c 21.126(4)
_cell_measurement_reflns_used 62660
_cell_measurement_temperature 100(2)
_cell_measurement_theta_max 29.24
_cell_measurement_theta_min 0.98
_cell_volume 19287(5)
_computing_cell_refinement XDS
_computing_data_collection 'autoPROC package'
_computing_data_reduction
;
autoPROC (Vonrhein, C., Flensburg, C., Keller, P., Sharff, A., Smart, O., Paciorek, W., Womack, T. & Bricogne, G. (2011). Acta Cryst. D67, 293-302)
XDS (Kabsch, W. (2010). Acta Cryst. D66, 125-132)
pointless (Evans, P.R. (2006). Acta Cryst. D62, 72-82)
aimless (Evans, P. R. and Murshudov, G. N., 2013)
ccp4 (Winn, M. D. et al., 2011)
;
_computing_molecular_graphics 'XP (Bruker, Sheldrick), PLATON (Spek, 2015)'
_computing_publication_material 'Mercury (CCDC), PLATON (Spek, 2015)'
_computing_structure_refinement 'SHELXL-2017/1 (Sheldrick, 2017)'
_computing_structure_solution 'SHELXT 2018/2 (Sheldrick, 2018)'
_diffrn_ambient_temperature 100(2)
_diffrn_measured_fraction_theta_full 1.000
_diffrn_measured_fraction_theta_max 1.000
_diffrn_measurement_device_type 'MD2M - Maatel + Dectris PILATUS 6M'
_diffrn_measurement_method '\w rotation at various \k'
_diffrn_radiation_monochromator 'silicon 111'
_diffrn_radiation_source 'ALBA XALOC beamline'
_diffrn_radiation_wavelength 0.72932
_diffrn_reflns_av_R_equivalents 0.0523
_diffrn_reflns_av_unetI/netI 0.0215
_diffrn_reflns_Laue_measured_fraction_full 1.000
_diffrn_reflns_Laue_measured_fraction_max 1.000
_diffrn_reflns_limit_h_max 34
_diffrn_reflns_limit_h_min -34
_diffrn_reflns_limit_k_max 34
_diffrn_reflns_limit_k_min -34
_diffrn_reflns_limit_l_max 24
_diffrn_reflns_limit_l_min -24
_diffrn_reflns_number 204178
_diffrn_reflns_point_group_measured_fraction_full 0.999
_diffrn_reflns_point_group_measured_fraction_max 0.999
_diffrn_reflns_theta_full 24.776
_diffrn_reflns_theta_max 24.776
_diffrn_reflns_theta_min 0.978
_exptl_absorpt_coefficient_mu 0.461
_exptl_absorpt_correction_type none
_exptl_crystal_colour orange
_exptl_crystal_density_diffrn 1.415
_exptl_crystal_description block
_exptl_crystal_F_000 8445
_exptl_crystal_size_max 0.080
_exptl_crystal_size_mid 0.060
_exptl_crystal_size_min 0.060
_refine_diff_density_max 0.580
_refine_diff_density_min -0.502
_refine_diff_density_rms 0.079
_refine_ls_abs_structure_details
;
 Flack x determined using 5786 quotients [(I+)-(I-)]/[(I+)+(I-)]
 (Parsons, Flack and Wagner, Acta Cryst. B69 (2013) 249-259).
;
_refine_ls_abs_structure_Flack 0.064(4)
_refine_ls_extinction_method none
_refine_ls_goodness_of_fit_ref 1.038
_refine_ls_hydrogen_treatment constr
_refine_ls_matrix_type full
_refine_ls_number_parameters 1165
_refine_ls_number_reflns 15347
_refine_ls_number_restraints 377
_refine_ls_restrained_S_all 1.047
_refine_ls_R_factor_all 0.0838
_refine_ls_R_factor_gt 0.0799
_refine_ls_shift/su_max 0.001
_refine_ls_shift/su_mean 0.000
_refine_ls_structure_factor_coef Fsqd
_refine_ls_weighting_details 'w=1/[\s^2^(Fo^2^)+(0.1956P)^2^+2.3423P] where P=(Fo^2^+2Fc^2^)/3'
_refine_ls_weighting_scheme calc
_refine_ls_wR_factor_gt 0.2312
_refine_ls_wR_factor_ref 0.2422
_reflns_Friedel_coverage 0.814
_reflns_Friedel_fraction_full 0.999
_reflns_Friedel_fraction_max 0.999
_reflns_number_gt 13967
_reflns_number_total 15347
_reflns_threshold_expression 'I > 2\s(I)'
_cod_data_source_file d2cc04559a2.cif
_cod_data_source_block nc33c
_cod_depositor_comments 'Adding full bibliography for 7130696--7130701.cif.'
_cod_original_cell_volume 19287(6)
_cod_database_code 7130701
_shelx_shelxl_version_number 2017/1
_shelx_space_group_comment
;
The symmetry employed for this shelxl refinement is uniquely defined
by the following loop, which should always be used as a source of
symmetry information in preference to the above space-group names.
They are only intended as comments.
;
_shelx_estimated_absorpt_t_min 0.967
_shelx_estimated_absorpt_t_max 0.975

loop_
_space_group_symop_operation_xyz
'x, y, z'
'-x, -y, z+1/2'
'-y+1/2, x+1/2, z+1/4'
'y+1/2, -x+1/2, z+3/4'
'-x+1/2, y+1/2, -z+1/4'
'x+1/2, -y+1/2, -z+3/4'
'y, x, -z'
'-y, -x, -z+1/2'

loop_
_atom_site_label
_atom_site_type_symbol
_atom_site_fract_x
_atom_site_fract_y
_atom_site_fract_z
_atom_site_U_iso_or_equiv
_atom_site_adp_type
_atom_site_occupancy
_atom_site_site_symmetry_order
_atom_site_calc_flag
_atom_site_refinement_flags_posn
_atom_site_refinement_flags_adp
_atom_site_refinement_flags_occupancy
_atom_site_disorder_assembly
_atom_site_disorder_group
Fe1 Fe 0.57259(4) 0.75936(4) 0.69897(6) 0.1011(3) Uani 1 1 d . . . . .
Fe2 Fe 0.74253(4) 1.00982(3) 0.47564(5) 0.0959(3) Uani 1 1 d . . . . .
N1 N 0.5235(2) 0.7057(2) 0.6783(4) 0.1102(19) Uani 1 1 d . . . . .
N2 N 0.5901(2) 0.7347(2) 0.6066(3) 0.0960(15) Uani 1 1 d . . . . .
N3 N 0.6196(2) 0.74312(18) 0.5601(3) 0.0906(14) Uani 1 1 d . . . . .
H3A H 0.638228 0.765468 0.560826 0.109 Uiso 1 1 calc R U . . .
N4 N 0.7607(2) 0.90321(17) 0.4571(3) 0.0960(15) Uani 1 1 d . . . . .
H4B H 0.733329 0.893920 0.452026 0.115 Uiso 1 1 calc R U . . .
N5 N 0.7718(2) 0.94386(19) 0.4779(3) 0.0997(16) Uani 1 1 d . . . . .
N6 N 0.8096(2) 1.01921(18) 0.5130(3) 0.0945(15) Uani 1 1 d . . . . .
N7 N 0.5289(3) 0.7800(3) 0.7794(4) 0.122(2) Uani 1 1 d . . . . .
N8 N 0.5362(2) 0.8164(2) 0.6635(4) 0.1091(19) Uani 1 1 d . . . . .
N9 N 0.5319(2) 0.8388(2) 0.6090(4) 0.1047(18) Uani 1 1 d . . . . .
H9A H 0.551037 0.837467 0.577648 0.126 Uiso 1 1 calc R U . . .
N10 N 0.6539(3) 0.9663(2) 0.4133(4) 0.112(2) Uani 1 1 d . . . . .
H10B H 0.643042 0.953446 0.447310 0.135 Uiso 1 1 calc R U . . .
N11 N 0.6920(3) 0.9901(2) 0.4121(4) 0.111(2) Uani 1 1 d . . . . .
N12 N 0.7675(3) 1.0298(2) 0.3819(3) 0.114(2) Uani 1 1 d . . . . .
N13 N 0.6099(2) 0.7121(2) 0.7623(3) 0.0985(15) Uani 1 1 d . . . . .
N14 N 0.63270(19) 0.79310(19) 0.7248(3) 0.0911(13) Uani 1 1 d . . . . .
N15 N 0.6473(2) 0.83534(19) 0.7178(3) 0.0926(14) Uani 1 1 d . . . . .
H15A H 0.638083 0.853864 0.688521 0.111 Uiso 1 1 calc R U . . .
N16 N 0.7133(2) 0.9748(2) 0.6082(3) 0.0949(15) Uani 1 1 d . . . . .
H16B H 0.715725 0.946464 0.599412 0.114 Uiso 1 1 calc R U . . .
N17 N 0.7115(2) 1.00599(18) 0.5646(3) 0.0944(15) Uani 1 1 d . . . . .
N18 N 0.7210(2) 1.0798(2) 0.5002(4) 0.1091(19) Uani 1 1 d . . . . .
C1 C 0.4891(3) 0.6907(4) 0.7164(6) 0.124(3) Uani 1 1 d . . . . .
H1A H 0.482802 0.707543 0.753227 0.148 Uiso 1 1 calc R U . . .
C2 C 0.4651(4) 0.6562(4) 0.7068(6) 0.127(3) Uani 1 1 d . . . . .
H2A H 0.441643 0.648722 0.734774 0.153 Uiso 1 1 calc R U . . .
C3 C 0.4749(3) 0.6292(4) 0.6519(8) 0.141(4) Uani 1 1 d . . . . .
C4 C 0.5096(3) 0.6440(3) 0.6129(6) 0.127(3) Uani 1 1 d . . . . .
H4A H 0.516867 0.628231 0.575491 0.152 Uiso 1 1 calc R U . . .
C5 C 0.5326(2) 0.6808(3) 0.6287(5) 0.104(2) Uani 1 1 d . . . . .
C6 C 0.5686(3) 0.6982(3) 0.5872(4) 0.105(2) Uani 1 1 d . . . . .
C7 C 0.5851(3) 0.6841(2) 0.5299(4) 0.099(2) Uani 1 1 d . . . . .
H7A H 0.575951 0.658731 0.506837 0.119 Uiso 1 1 calc R U . . .
C8 C 0.6172(3) 0.7135(2) 0.5126(4) 0.0944(19) Uani 1 1 d . . . . .
C9 C 0.6458(3) 0.7148(2) 0.4571(4) 0.0941(18) Uani 1 1 d . . . . .
C10 C 0.6368(3) 0.6849(2) 0.4065(4) 0.102(2) Uani 1 1 d . . . . .
H10A H 0.611491 0.666295 0.408213 0.122 Uiso 1 1 calc R U . . .
C11 C 0.6638(3) 0.6830(3) 0.3570(4) 0.107(2) Uani 1 1 d . . . . .
H11A H 0.657149 0.662812 0.323915 0.128 Uiso 1 1 calc R U . . .
C12 C 0.7022(3) 0.7097(2) 0.3513(4) 0.0975(19) Uani 1 1 d . . . . .
H12A H 0.720610 0.707827 0.315020 0.117 Uiso 1 1 calc R U . . .
C13 C 0.7120(3) 0.7387(2) 0.4005(3) 0.0934(17) Uani 1 1 d . . . . .
C14 C 0.6842(3) 0.7411(2) 0.4529(3) 0.0923(17) Uani 1 1 d . . . . .
H14A H 0.691264 0.760709 0.486540 0.111 Uiso 1 1 calc R U . . .
C15 C 0.7547(3) 0.7657(2) 0.3973(3) 0.0976(19) Uani 1 1 d . . . . .
C16 C 0.7918(3) 0.7478(2) 0.3699(4) 0.101(2) Uani 1 1 d . . . . .
H16A H 0.790607 0.719152 0.351552 0.121 Uiso 1 1 calc R U . . .
C17 C 0.8305(4) 0.7714(2) 0.3690(4) 0.111(2) Uani 1 1 d . . . . .
H17A H 0.856449 0.758339 0.351874 0.134 Uiso 1 1 calc R U . . .
C18 C 0.8324(3) 0.8154(2) 0.3935(4) 0.107(2) Uani 1 1 d . . . . .
H18A H 0.858890 0.832234 0.391522 0.129 Uiso 1 1 calc R U . . .
C19 C 0.7942(3) 0.8326(2) 0.4203(4) 0.100(2) Uani 1 1 d . . . . .
C20 C 0.7559(3) 0.8081(2) 0.4232(3) 0.099(2) Uani 1 1 d . . . . .
H20A H 0.730305 0.820036 0.442809 0.119 Uiso 1 1 calc R U . . .
C21 C 0.7971(3) 0.8785(2) 0.4449(4) 0.0986(19) Uani 1 1 d . . . . .
C22 C 0.8328(3) 0.9046(2) 0.4571(4) 0.1004(19) Uani 1 1 d . . . . .
H22A H 0.863079 0.896950 0.452115 0.120 Uiso 1 1 calc R U . . .
C23 C 0.8160(3) 0.9448(3) 0.4784(4) 0.1015(19) Uani 1 1 d . . . . .
C24 C 0.8377(3) 0.9852(2) 0.5000(4) 0.103(2) Uani 1 1 d . . . . .
C25 C 0.8818(3) 0.9880(3) 0.5093(6) 0.123(3) Uani 1 1 d . . . . .
H25A H 0.900392 0.963592 0.499307 0.147 Uiso 1 1 calc R U . . .
C26 C 0.9005(3) 1.0278(3) 0.5341(6) 0.127(3) Uani 1 1 d . . . . .
C27 C 0.8711(3) 1.0613(3) 0.5495(4) 0.107(2) Uani 1 1 d . . . . .
H27A H 0.881713 1.087515 0.569066 0.128 Uiso 1 1 calc R U . . .
C28 C 0.8266(3) 1.0569(2) 0.5368(4) 0.1004(19) Uani 1 1 d . . . . .
H28A H 0.807387 1.081093 0.544957 0.120 Uiso 1 1 calc R U . . .
C29 C 0.4491(5) 0.5889(6) 0.6368(11) 0.188(7) Uani 1 1 d . . . . .
H29A H 0.426561 0.584217 0.669463 0.282 Uiso 1 1 calc R U . . .
H29B H 0.434686 0.592528 0.595558 0.282 Uiso 1 1 calc R U . . .
H29C H 0.468990 0.563314 0.635374 0.282 Uiso 1 1 calc R U . . .
C30 C 0.9495(4) 1.0343(4) 0.5414(9) 0.161(5) Uani 1 1 d . . . . .
H30A H 0.965025 1.007305 0.528308 0.241 Uiso 1 1 calc R U . . .
H30B H 0.959151 1.059099 0.514877 0.241 Uiso 1 1 calc R U . . .
H30C H 0.956401 1.040697 0.585801 0.241 Uiso 1 1 calc R U . . .
C31 C 0.5267(4) 0.7590(5) 0.8358(5) 0.141(4) Uani 1 1 d . . . . .
H31A H 0.549423 0.738630 0.846478 0.169 Uiso 1 1 calc R U . . .
C32 C 0.4929(5) 0.7659(5) 0.8787(7) 0.157(4) Uani 1 1 d . . . . .
H32A H 0.493554 0.752126 0.919088 0.188 Uiso 1 1 calc R U . . .
C33 C 0.4576(6) 0.7936(7) 0.8616(9) 0.184(6) Uani 1 1 d . . . . .
C34 C 0.4622(5) 0.8159(6) 0.8047(10) 0.178(6) Uani 1 1 d . . . . .
H34A H 0.441108 0.837870 0.793738 0.213 Uiso 1 1 calc R U . . .
C35 C 0.4969(3) 0.8070(4) 0.7626(6) 0.130(3) Uani 1 1 d . . . . .
C36 C 0.5014(3) 0.8277(3) 0.6986(5) 0.113(2) Uani 1 1 d . . . . .
C37 C 0.4741(4) 0.8577(3) 0.6651(8) 0.141(4) Uani 1 1 d . . . . .
H37A H 0.447243 0.870742 0.679252 0.169 Uiso 1 1 calc R U . . .
C38 C 0.4946(3) 0.8639(3) 0.6079(6) 0.115(3) Uani 1 1 d . . . . .
C39 C 0.4800(4) 0.8880(3) 0.5512(7) 0.136(2) Uani 1 1 d . U . . .
C40 C 0.4359(4) 0.9035(3) 0.5499(8) 0.150(3) Uani 1 1 d . U . . .
H40A H 0.418277 0.900752 0.586913 0.180 Uiso 1 1 calc R U . . .
C41 C 0.4181(5) 0.9218(3) 0.4984(10) 0.169(3) Uani 1 1 d . U . . .
H41A H 0.387945 0.930681 0.497970 0.203 Uiso 1 1 calc R U . . .
C42 C 0.4441(5) 0.9275(3) 0.4467(9) 0.164(3) Uani 1 1 d . U . . .
H42A H 0.431913 0.941590 0.410478 0.196 Uiso 1 1 calc R U . . .
C43 C 0.4909(4) 0.9125(3) 0.4444(8) 0.152(2) Uani 1 1 d . U . . .
C44 C 0.5067(4) 0.8940(3) 0.5020(7) 0.136(2) Uani 1 1 d . U . . .
H44A H 0.536950 0.885761 0.505317 0.164 Uiso 1 1 calc R U . . .
C45 C 0.5210(5) 0.9171(3) 0.3876(8) 0.154(2) Uani 1 1 d . U . . .
C46 C 0.5101(5) 0.9036(3) 0.3269(8) 0.165(3) Uani 1 1 d . U . . .
H46A H 0.482824 0.888678 0.320134 0.198 Uiso 1 1 calc R U . . .
C47 C 0.5352(6) 0.9104(5) 0.2808(9) 0.175(3) Uani 1 1 d . U . . .
H47A H 0.524484 0.903150 0.239780 0.210 Uiso 1 1 calc R U . . .
C48 C 0.5788(5) 0.9284(4) 0.2857(7) 0.160(3) Uani 1 1 d . U . . .
H48A H 0.597891 0.930996 0.250171 0.193 Uiso 1 1 calc R U . . .
C49 C 0.5917(5) 0.9421(3) 0.3474(7) 0.145(3) Uani 1 1 d . U . . .
C50 C 0.5637(4) 0.9365(3) 0.3970(7) 0.143(3) Uani 1 1 d . U . . .
H50A H 0.572524 0.945401 0.438184 0.171 Uiso 1 1 calc R U . . .
C51 C 0.6349(5) 0.9649(3) 0.3558(6) 0.146(5) Uani 1 1 d . . . . .
C52 C 0.6608(5) 0.9897(3) 0.3152(6) 0.142(4) Uani 1 1 d . . . . .
H52A H 0.655676 0.995177 0.271499 0.171 Uiso 1 1 calc R U . . .
C53 C 0.6952(4) 1.0045(3) 0.3507(5) 0.124(3) Uani 1 1 d . . . . .
C54 C 0.7362(5) 1.0292(3) 0.3375(5) 0.128(3) Uani 1 1 d . . . . .
C55 C 0.7434(6) 1.0502(4) 0.2791(5) 0.150(4) Uani 1 1 d . . . . .
H55A H 0.721564 1.048799 0.246830 0.180 Uiso 1 1 calc R U . . .
C56 C 0.7818(7) 1.0727(4) 0.2690(6) 0.164(6) Uani 1 1 d . . . . .
C57 C 0.8142(5) 1.0699(4) 0.3119(5) 0.150(5) Uani 1 1 d . . . . .
H57A H 0.842460 1.082281 0.302931 0.180 Uiso 1 1 calc R U . . .
C58 C 0.8068(5) 1.0491(3) 0.3693(5) 0.131(3) Uani 1 1 d . . . . .
H58A H 0.829693 1.048424 0.400176 0.157 Uiso 1 1 calc R U . . .
C59 C 0.4175(8) 0.8073(10) 0.9042(12) 0.257(13) Uani 1 1 d . U . . .
H59A H 0.417613 0.789487 0.942939 0.386 Uiso 1 1 calc R U . . .
H59B H 0.419941 0.838704 0.915147 0.386 Uiso 1 1 calc R U . . .
H59C H 0.389844 0.802217 0.881056 0.386 Uiso 1 1 calc R U . . .
C60 C 0.7855(9) 1.1008(5) 0.2054(6) 0.211(10) Uani 1 1 d . U . . .
H60A H 0.757885 1.097988 0.181291 0.317 Uiso 1 1 calc R U . . .
H60B H 0.790602 1.131954 0.215770 0.317 Uiso 1 1 calc R U . . .
H60C H 0.810175 1.089612 0.179891 0.317 Uiso 1 1 calc R U . . .
C61 C 0.5999(3) 0.6697(3) 0.7769(4) 0.113(2) Uani 1 1 d . . . . .
H61A H 0.574410 0.656859 0.757944 0.136 Uiso 1 1 calc R U . . .
C62 C 0.6242(3) 0.6443(3) 0.8169(4) 0.114(2) Uani 1 1 d . . . . .
H62A H 0.615261 0.615084 0.827375 0.137 Uiso 1 1 calc R U . . .
C63 C 0.6628(4) 0.6626(4) 0.8424(5) 0.125(3) Uani 1 1 d . . . . .
H63A H 0.681352 0.644997 0.868548 0.150 Uiso 1 1 calc R U . . .
C64 C 0.6744(3) 0.7068(3) 0.8295(4) 0.109(2) Uani 1 1 d . . . . .
H64A H 0.699906 0.720235 0.847340 0.131 Uiso 1 1 calc R U . . .
C65 C 0.6459(3) 0.7298(3) 0.7885(3) 0.100(2) Uani 1 1 d . . . . .
C66 C 0.6550(3) 0.7757(3) 0.7722(3) 0.0950(17) Uani 1 1 d . . . . .
C67 C 0.6849(2) 0.8062(3) 0.7971(4) 0.0996(19) Uani 1 1 d . . . . .
H67A H 0.705510 0.801560 0.830463 0.120 Uiso 1 1 calc R U . . .
C68 C 0.6782(2) 0.8449(3) 0.7628(3) 0.0935(17) Uani 1 1 d . . . . .
C69 C 0.6991(2) 0.8892(3) 0.7660(4) 0.102(2) Uani 1 1 d . . . . .
C70 C 0.7210(3) 0.9010(3) 0.8218(4) 0.110(2) Uani 1 1 d . . . . .
H70A H 0.724421 0.880093 0.855036 0.132 Uiso 1 1 calc R U . . .
C71 C 0.7377(3) 0.9436(4) 0.8281(5) 0.118(3) Uani 1 1 d . . . . .
H71A H 0.751268 0.952443 0.866600 0.141 Uiso 1 1 calc R U . . .
C72 C 0.7346(3) 0.9734(3) 0.7775(5) 0.110(2) Uani 1 1 d . . . . .
H72A H 0.747096 1.002190 0.780869 0.133 Uiso 1 1 calc R U . . .
C73 C 0.7133(2) 0.9608(3) 0.7232(4) 0.0956(19) Uani 1 1 d . . . . .
C74 C 0.6952(2) 0.9188(2) 0.7177(4) 0.0946(18) Uani 1 1 d . . . . .
H74A H 0.680138 0.910649 0.680004 0.113 Uiso 1 1 calc R U . . .
C75 C 0.7113(2) 0.9910(3) 0.6678(4) 0.098(2) Uani 1 1 d . . . . .
C76 C 0.7082(2) 1.0367(2) 0.6624(4) 0.097(2) Uani 1 1 d . . . . .
H76A H 0.706382 1.057831 0.695618 0.117 Uiso 1 1 calc R U . . .
C77 C 0.7083(2) 1.0445(2) 0.5976(5) 0.100(2) Uani 1 1 d . . . . .
C78 C 0.7073(3) 1.0852(3) 0.5586(5) 0.106(2) Uani 1 1 d . . . . .
C79 C 0.6909(3) 1.1255(3) 0.5830(5) 0.114(3) Uani 1 1 d . . . . .
H79A H 0.681222 1.127745 0.625612 0.137 Uiso 1 1 calc R U . . .
C80 C 0.6894(3) 1.1602(3) 0.5442(7) 0.129(3) Uani 1 1 d . . . . .
H80A H 0.679119 1.188092 0.558788 0.155 Uiso 1 1 calc R U . . .
C81 C 0.7035(5) 1.1548(3) 0.4812(8) 0.149(5) Uani 1 1 d . . . . .
H81A H 0.701825 1.179093 0.452814 0.179 Uiso 1 1 calc R U . . .
C82 C 0.7192(4) 1.1158(3) 0.4606(6) 0.126(3) Uani 1 1 d . . . . .
H82A H 0.729118 1.113102 0.418084 0.151 Uiso 1 1 calc R U . . .
Si1 Si 0.64787(7) 0.86908(6) 0.53696(10) 0.0904(5) Uani 1 1 d . . . . .
F1 F 0.62523(13) 0.87546(12) 0.6099(2) 0.0948(10) Uani 1 1 d . . . . .
F2 F 0.67004(16) 0.86423(13) 0.46425(19) 0.1021(11) Uani 1 1 d . . . . .
F3 F 0.62740(16) 0.91862(12) 0.5171(2) 0.1059(12) Uani 1 1 d . . . . .
F4 F 0.69525(13) 0.89301(12) 0.56260(19) 0.0938(10) Uani 1 1 d . . . . .
F5 F 0.66817(14) 0.81928(11) 0.55871(19) 0.0933(10) Uani 1 1 d . . . . .
F6 F 0.60105(15) 0.84407(12) 0.5130(2) 0.1026(12) Uani 1 1 d . . . . .
B1 B 0.5532(4) 0.5532(4) 0.500000 0.179(5) Uani 1 2 d DS TU P . .
F7 F 0.5657(4) 0.5870(4) 0.4527(6) 0.222(4) Uani 1 1 d D U . . .
F8 F 0.5198(7) 0.5470(9) 0.5503(13) 0.222(7) Uani 0.5 1 d D U P A 1
F8B F 0.5094(6) 0.5760(8) 0.5000(16) 0.220(7) Uani 0.5 1 d D U P A 2
B2 B 0.2603(13) 0.8293(12) 0.8016(17) 0.346(14) Uiso 0.5 1 d D U P B 1
F9 F 0.2966(16) 0.8515(15) 0.834(2) 0.397(19) Uiso 0.5 1 d D U P B 1
F10 F 0.2636(14) 0.7817(11) 0.8125(18) 0.294(12) Uiso 0.5 1 d D U P B 1
F11 F 0.2634(19) 0.8378(16) 0.7330(18) 0.407(18) Uiso 0.5 1 d D U P B 1
F12 F 0.2180(14) 0.8453(16) 0.825(2) 0.42(2) Uiso 0.5 1 d D U P B 1
B3 B 0.2554(11) 0.7855(12) 0.7584(16) 0.329(12) Uiso 0.5 1 d D U P C 2
F13 F 0.2565(14) 0.8100(14) 0.8196(17) 0.330(14) Uiso 0.5 1 d D U P C 2
F14 F 0.2701(15) 0.7386(13) 0.768(2) 0.339(14) Uiso 0.5 1 d D U P C 2
F15 F 0.2866(15) 0.8077(17) 0.713(2) 0.40(2) Uiso 0.5 1 d D U P C 2
F16 F 0.2099(11) 0.7871(13) 0.7303(16) 0.286(12) Uiso 0.5 1 d D U P C 2
B4 B 0.9434(14) 1.0614(12) 0.1927(16) 0.39(2) Uiso 0.5 1 d D U P D -1
F17 F 0.9439(15) 1.0767(14) 0.1304(16) 0.315(17) Uiso 0.5 1 d D U P D -1
F18 F 0.936(2) 1.0158(15) 0.194(3) 0.43(3) Uiso 0.5 1 d D U P D -1
F19 F 0.9088(18) 1.0833(17) 0.225(2) 0.38(2) Uiso 0.5 1 d D U P D -1
F20 F 0.9838(17) 1.071(2) 0.222(2) 0.44(3) Uiso 0.5 1 d D U P D -1
O1S O 0.5125(12) 0.8678(13) 0.9242(13) 0.412(14) Uani 1 1 d D U . . .
C1S C 0.4970(17) 0.8935(15) 0.881(2) 0.392(14) Uani 1 1 d D U . . .
H1S H 0.484353 0.880636 0.844015 0.470 Uiso 1 1 calc R U . . .
N1S N 0.4984(14) 0.9424(13) 0.8863(17) 0.388(13) Uani 1 1 d D U . . .
C2S C 0.5162(14) 0.9654(16) 0.9435(19) 0.389(15) Uani 1 1 d D U . . .
H2S1 H 0.534336 0.944740 0.968146 0.584 Uiso 1 1 calc R U . . .
H2S2 H 0.534442 0.990612 0.930279 0.584 Uiso 1 1 calc R U . . .
H2S3 H 0.491608 0.976020 0.969646 0.584 Uiso 1 1 calc R U . . .
C3S C 0.4700(14) 0.9677(17) 0.842(2) 0.398(16) Uani 1 1 d D U . . .
H3S1 H 0.478849 0.998942 0.841935 0.597 Uiso 1 1 d R U . . .
H3S2 H 0.438889 0.965442 0.855165 0.597 Uiso 1 1 d R U . . .
H3S3 H 0.473599 0.955202 0.799865 0.597 Uiso 1 1 d R U . . .
O2S O 0.4245(11) 0.5572(13) 1.1276(14) 0.382(13) Uani 1 1 d D U . . .
C4S C 0.4015(12) 0.5805(13) 1.0891(17) 0.316(10) Uani 1 1 d D U . . .
H4S H 0.410023 0.610366 1.082402 0.379 Uiso 1 1 calc R U . . .
N2S N 0.3630(10) 0.5638(11) 1.0548(12) 0.304(9) Uani 1 1 d D U . . .
C5S C 0.3322(9) 0.5321(10) 1.0832(12) 0.251(9) Uani 1 1 d D U . . .
H5S1 H 0.308743 0.525051 1.052853 0.377 Uiso 1 1 calc R U . . .
H5S2 H 0.348244 0.504973 1.094351 0.377 Uiso 1 1 calc R U . . .
H5S3 H 0.319171 0.544994 1.121427 0.377 Uiso 1 1 calc R U . . .
C6S C 0.3630(14) 0.5510(16) 0.9866(14) 0.353(14) Uani 1 1 d D U . . .
H6S1 H 0.338010 0.531208 0.978330 0.529 Uiso 1 1 d R U . . .
H6S2 H 0.390800 0.535348 0.977990 0.529 Uiso 1 1 d R U . . .
H6S3 H 0.360910 0.577038 0.959150 0.529 Uiso 1 1 d R U . . .

loop_
_atom_site_aniso_label
_atom_site_aniso_U_11
_atom_site_aniso_U_22
_atom_site_aniso_U_33
_atom_site_aniso_U_23
_atom_site_aniso_U_13
_atom_site_aniso_U_12
Fe1 0.0964(6) 0.0965(6) 0.1103(7) -0.0014(5) -0.0133(5) 0.0032(5)
Fe2 0.1088(7) 0.0712(5) 0.1077(6) -0.0151(4) -0.0135(5) -0.0004(4)
N1 0.102(4) 0.103(4) 0.126(5) 0.008(4) -0.017(4) -0.013(3)
N2 0.094(3) 0.085(3) 0.109(4) 0.003(3) -0.018(3) -0.004(3)
N3 0.102(3) 0.074(3) 0.096(3) -0.005(2) -0.022(3) 0.010(3)
N4 0.113(4) 0.068(3) 0.107(3) -0.019(2) -0.002(3) 0.000(3)
N5 0.110(4) 0.075(3) 0.114(4) -0.018(3) -0.007(3) -0.004(3)
N6 0.099(3) 0.076(3) 0.109(4) -0.021(3) 0.002(3) -0.004(3)
N7 0.105(5) 0.132(6) 0.128(5) -0.014(5) -0.001(4) -0.013(4)
N8 0.090(4) 0.093(4) 0.145(5) -0.024(4) -0.018(4) 0.015(3)
N9 0.094(4) 0.078(3) 0.142(5) -0.008(3) -0.035(4) 0.001(3)
N10 0.130(5) 0.082(3) 0.124(5) -0.009(3) -0.044(4) 0.000(3)
N11 0.125(5) 0.070(3) 0.139(5) -0.009(3) -0.033(4) -0.009(3)
N12 0.140(6) 0.088(4) 0.114(4) -0.020(3) -0.016(4) -0.017(4)
N13 0.096(4) 0.098(4) 0.103(4) 0.014(3) 0.002(3) 0.002(3)
N14 0.088(3) 0.085(3) 0.100(3) -0.009(3) -0.006(3) 0.007(3)
N15 0.088(3) 0.087(3) 0.103(3) -0.012(3) -0.009(3) 0.007(3)
N16 0.090(3) 0.081(3) 0.113(4) -0.030(3) -0.003(3) -0.001(3)
N17 0.088(3) 0.068(3) 0.127(4) -0.018(3) -0.007(3) -0.004(2)
N18 0.105(4) 0.083(4) 0.139(5) -0.023(4) -0.022(4) 0.007(3)
C1 0.116(6) 0.115(6) 0.140(7) 0.014(5) -0.018(6) 0.010(5)
C2 0.109(6) 0.117(6) 0.156(8) 0.017(6) -0.008(6) 0.001(5)
C3 0.092(5) 0.116(6) 0.215(12) 0.014(8) -0.016(7) 0.004(5)
C4 0.096(5) 0.105(5) 0.180(9) -0.006(6) -0.026(6) 0.006(4)
C5 0.085(4) 0.088(4) 0.139(6) 0.010(4) -0.025(4) 0.006(3)
C6 0.102(5) 0.086(4) 0.126(5) -0.009(4) -0.034(4) 0.019(4)
C7 0.097(4) 0.077(3) 0.123(5) -0.009(4) -0.037(4) 0.009(3)
C8 0.100(4) 0.071(3) 0.112(5) -0.003(3) -0.034(4) 0.017(3)
C9 0.107(4) 0.068(3) 0.107(4) -0.006(3) -0.027(4) 0.021(3)
C10 0.107(5) 0.081(4) 0.117(5) -0.014(4) -0.036(4) 0.016(3)
C11 0.121(6) 0.085(4) 0.115(5) -0.026(4) -0.038(5) 0.018(4)
C12 0.112(5) 0.075(3) 0.105(4) -0.018(3) -0.025(4) 0.020(3)
C13 0.114(5) 0.066(3) 0.100(4) -0.007(3) -0.011(4) 0.020(3)
C14 0.117(5) 0.067(3) 0.093(4) -0.011(3) -0.022(3) 0.009(3)
C15 0.132(6) 0.071(3) 0.089(4) -0.008(3) -0.010(4) 0.015(3)
C16 0.133(6) 0.068(3) 0.102(4) -0.009(3) -0.011(4) 0.010(4)
C17 0.140(7) 0.073(4) 0.121(5) -0.017(4) 0.000(5) 0.018(4)
C18 0.125(6) 0.075(4) 0.122(5) -0.018(4) -0.001(4) 0.012(4)
C19 0.133(6) 0.069(3) 0.099(4) -0.010(3) -0.006(4) 0.002(4)
C20 0.137(6) 0.068(3) 0.092(4) -0.008(3) -0.015(4) 0.016(4)
C21 0.114(5) 0.075(3) 0.107(4) -0.017(3) 0.001(4) 0.007(3)
C22 0.107(5) 0.082(4) 0.112(5) -0.009(3) 0.006(4) 0.004(3)
C23 0.102(5) 0.085(4) 0.118(5) -0.019(4) 0.001(4) 0.004(3)
C24 0.111(5) 0.078(4) 0.120(5) -0.011(4) -0.001(4) 0.003(3)
C25 0.097(5) 0.095(5) 0.177(9) -0.046(5) 0.005(5) 0.002(4)
C26 0.098(5) 0.094(5) 0.188(9) -0.043(6) 0.007(5) 0.001(4)
C27 0.101(5) 0.087(4) 0.134(6) -0.030(4) -0.002(4) -0.003(4)
C28 0.107(5) 0.080(4) 0.114(5) -0.020(3) 0.001(4) -0.002(3)
C29 0.131(9) 0.159(11) 0.27(2) 0.030(12) -0.001(11) -0.038(8)
C30 0.102(6) 0.139(8) 0.241(15) -0.061(10) 0.002(8) 0.010(6)
C31 0.111(6) 0.191(11) 0.120(6) -0.005(7) 0.005(5) 0.008(7)
C32 0.134(8) 0.182(12) 0.154(9) 0.004(9) 0.005(7) 0.023(8)
C33 0.169(13) 0.209(17) 0.172(12) -0.022(12) 0.042(11) 0.018(12)
C34 0.123(8) 0.179(13) 0.230(16) 0.002(13) 0.027(10) 0.030(8)
C35 0.085(5) 0.135(7) 0.171(9) -0.030(7) 0.002(5) -0.003(5)
C36 0.086(4) 0.095(5) 0.157(7) -0.012(5) -0.023(5) -0.001(4)
C37 0.104(6) 0.091(5) 0.227(14) -0.037(7) -0.028(8) 0.013(4)
C38 0.094(5) 0.082(4) 0.168(8) -0.031(5) -0.021(6) -0.006(4)
C39 0.111(4) 0.074(4) 0.225(6) -0.008(5) -0.067(4) -0.003(4)
C40 0.117(4) 0.079(4) 0.254(8) -0.015(5) -0.068(5) 0.001(4)
C41 0.140(6) 0.080(4) 0.286(10) -0.001(6) -0.093(4) 0.007(5)
C42 0.145(5) 0.085(4) 0.261(8) 0.011(6) -0.114(5) -0.010(5)
C43 0.142(5) 0.081(4) 0.233(6) 0.018(5) -0.099(4) -0.012(4)
C44 0.117(5) 0.080(4) 0.212(6) 0.006(5) -0.075(4) -0.005(4)
C45 0.165(5) 0.086(4) 0.209(5) 0.026(5) -0.108(4) -0.009(4)
C46 0.184(7) 0.095(5) 0.216(6) 0.031(6) -0.119(5) -0.029(5)
C47 0.199(8) 0.121(7) 0.204(6) 0.022(7) -0.115(5) -0.023(6)
C48 0.194(7) 0.113(6) 0.175(6) 0.002(5) -0.098(5) -0.020(6)
C49 0.188(6) 0.084(4) 0.164(6) 0.006(5) -0.087(4) -0.008(5)
C50 0.168(6) 0.084(4) 0.177(6) 0.014(5) -0.090(4) -0.019(5)
C51 0.201(11) 0.082(5) 0.156(8) -0.004(5) -0.080(9) -0.003(6)
C52 0.203(12) 0.091(5) 0.134(7) 0.003(5) -0.049(8) -0.014(6)
C53 0.172(9) 0.090(5) 0.109(5) -0.020(4) -0.032(6) 0.001(5)
C54 0.186(10) 0.081(4) 0.117(6) -0.018(4) -0.026(6) -0.010(5)
C55 0.223(13) 0.121(7) 0.105(6) 0.000(5) -0.020(7) -0.035(8)
C56 0.248(16) 0.133(8) 0.112(7) -0.026(6) 0.017(9) -0.066(10)
C57 0.197(12) 0.145(9) 0.109(6) -0.032(6) 0.017(7) -0.057(8)
C58 0.171(9) 0.103(5) 0.118(6) -0.014(5) -0.006(6) -0.027(6)
C59 0.206(19) 0.32(3) 0.25(2) 0.03(2) 0.123(18) 0.033(19)
C60 0.36(3) 0.148(10) 0.123(8) 0.014(7) -0.007(12) -0.096(15)
C61 0.121(6) 0.110(5) 0.108(5) 0.006(4) 0.015(4) 0.007(5)
C62 0.115(6) 0.119(6) 0.108(5) 0.026(4) 0.012(4) 0.022(5)
C63 0.127(7) 0.125(7) 0.123(6) 0.037(5) 0.008(5) 0.024(5)
C64 0.099(5) 0.125(6) 0.104(5) 0.013(4) 0.002(4) 0.014(4)
C65 0.090(4) 0.117(5) 0.092(4) 0.007(4) 0.008(3) 0.021(4)
C66 0.093(4) 0.097(4) 0.095(4) -0.009(3) 0.003(3) 0.014(3)
C67 0.084(4) 0.127(6) 0.088(4) -0.009(4) -0.001(3) 0.020(4)
C68 0.083(4) 0.099(4) 0.098(4) -0.014(3) 0.001(3) 0.017(3)
C69 0.075(3) 0.112(5) 0.119(5) -0.040(5) -0.003(3) 0.008(3)
C70 0.090(4) 0.129(6) 0.112(5) -0.020(5) -0.020(4) 0.016(4)
C71 0.092(4) 0.137(7) 0.124(6) -0.056(6) -0.022(4) 0.004(5)
C72 0.085(4) 0.119(5) 0.127(6) -0.043(5) -0.004(4) -0.003(4)
C73 0.069(3) 0.106(5) 0.112(4) -0.034(4) 0.002(3) 0.004(3)
C74 0.087(4) 0.094(4) 0.103(4) -0.026(4) -0.001(3) 0.007(3)
C75 0.078(3) 0.092(4) 0.124(5) -0.030(4) 0.005(3) 0.000(3)
C76 0.076(3) 0.088(4) 0.127(6) -0.036(4) 0.005(3) -0.006(3)
C77 0.069(3) 0.085(4) 0.148(6) -0.035(4) -0.008(4) -0.001(3)
C78 0.094(4) 0.086(4) 0.139(6) -0.030(4) -0.026(4) 0.003(3)
C79 0.096(5) 0.086(5) 0.161(7) -0.041(5) -0.029(5) 0.019(3)
C80 0.105(5) 0.092(5) 0.191(10) -0.041(6) -0.031(6) 0.007(4)
C81 0.166(10) 0.083(5) 0.199(12) -0.001(6) -0.073(9) -0.005(5)
C82 0.125(6) 0.087(5) 0.166(8) -0.001(5) -0.046(6) -0.010(4)
Si1 0.1003(11) 0.0688(8) 0.1022(11) -0.0143(8) -0.0196(9) 0.0087(8)
F1 0.092(2) 0.0805(19) 0.112(2) -0.0212(18) -0.0115(19) 0.0029(16)
F2 0.132(3) 0.078(2) 0.096(2) -0.0119(17) -0.021(2) 0.012(2)
F3 0.119(3) 0.0721(19) 0.127(3) -0.0107(19) -0.027(2) 0.0153(19)
F4 0.099(2) 0.0753(18) 0.107(2) -0.0153(17) -0.0114(19) 0.0073(17)
F5 0.106(2) 0.0709(18) 0.103(2) -0.0067(16) -0.0231(19) 0.0054(17)
F6 0.114(3) 0.0737(19) 0.120(3) -0.0157(18) -0.038(2) 0.0110(18)
B1 0.138(6) 0.138(6) 0.262(15) -0.036(7) 0.036(7) -0.022(8)
F7 0.223(9) 0.190(8) 0.252(10) -0.010(7) -0.018(8) -0.072(7)
F8 0.155(12) 0.219(16) 0.293(19) -0.052(13) 0.066(12) -0.015(12)
F8B 0.161(9) 0.205(15) 0.295(18) -0.032(14) -0.020(10) 0.017(9)
O1S 0.37(3) 0.61(4) 0.25(2) 0.09(3) 0.02(2) 0.01(3)
C1S 0.28(2) 0.62(4) 0.27(2) 0.10(3) 0.032(18) 0.01(3)
N1S 0.27(2) 0.62(4) 0.273(19) 0.11(2) 0.033(16) 0.00(3)
C2S 0.26(3) 0.62(4) 0.28(2) 0.10(3) 0.03(2) -0.01(3)
C3S 0.27(3) 0.61(4) 0.32(3) 0.11(3) 0.00(2) -0.02(3)
O2S 0.35(2) 0.46(3) 0.34(2) 0.10(2) -0.107(18) 0.01(2)
C4S 0.29(2) 0.39(3) 0.269(18) 0.057(17) -0.043(15) 0.023(17)
N2S 0.29(2) 0.39(2) 0.239(15) 0.046(16) -0.033(13) 0.025(17)
C5S 0.223(18) 0.31(3) 0.220(17) 0.045(16) -0.033(13) 0.097(14)
C6S 0.35(3) 0.46(3) 0.253(15) 0.01(2) 0.019(19) -0.06(3)

loop_
_atom_type_symbol
_atom_type_description
_atom_type_scat_dispersion_real
_atom_type_scat_dispersion_imag
_atom_type_scat_source
C C 0.0034 0.0017 'XDisp Program in WinGX L.J. Farrugia, J.Appl.Cryst. 2012,45,849-854'
H H 0.0000 0.0000 'XDisp Program in WinGX L.J. Farrugia, J.Appl.Cryst. 2012,45,849-854'
B B 0.0017 0.0007 'XDisp Program in WinGX L.J. Farrugia, J.Appl.Cryst. 2012,45,849-854'
N N 0.0066 0.0035 'XDisp Program in WinGX L.J. Farrugia, J.Appl.Cryst. 2012,45,849-854'
O O 0.0115 0.0065 'XDisp Program in WinGX L.J. Farrugia, J.Appl.Cryst. 2012,45,849-854'
F F 0.0186 0.0109 'XDisp Program in WinGX L.J. Farrugia, J.Appl.Cryst. 2012,45,849-854'
Si Si 0.0866 0.0751 'XDisp Program in WinGX L.J. Farrugia, J.Appl.Cryst. 2012,45,849-854'
Fe Fe 0.3512 0.8903 'XDisp Program in WinGX L.J. Farrugia, J.Appl.Cryst. 2012,45,849-854'

loop_
_geom_angle_atom_site_label_1
_geom_angle_atom_site_label_2
_geom_angle_atom_site_label_3
_geom_angle
_geom_angle_site_symmetry_1
_geom_angle_site_symmetry_3
_geom_angle_publ_flag
N14 Fe1 N2 100.7(2) . . ?
N14 Fe1 N8 97.9(2) . . ?
N2 Fe1 N8 94.9(3) . . ?
N14 Fe1 N7 100.0(3) . . ?
N2 Fe1 N7 158.1(3) . . ?
N8 Fe1 N7 75.1(3) . . ?
N14 Fe1 N1 161.9(3) . . ?
N2 Fe1 N1 74.7(3) . . ?
N8 Fe1 N1 99.9(3) . . ?
N7 Fe1 N1 87.6(3) . . ?
N14 Fe1 N13 74.2(2) . . ?
N2 Fe1 N13 101.3(2) . . ?
N8 Fe1 N13 163.0(3) . . ?
N7 Fe1 N13 91.2(3) . . ?
N1 Fe1 N13 89.4(3) . . ?
N17 Fe2 N11 103.2(3) . . ?
N17 Fe2 N5 96.4(2) . . ?
N11 Fe2 N5 92.9(2) . . ?
N17 Fe2 N6 95.6(2) . . ?
N11 Fe2 N6 158.5(3) . . ?
N5 Fe2 N6 74.6(2) . . ?
N17 Fe2 N12 166.0(3) . . ?
N11 Fe2 N12 75.8(3) . . ?
N5 Fe2 N12 97.6(3) . . ?
N6 Fe2 N12 88.4(3) . . ?
N17 Fe2 N18 73.7(3) . . ?
N11 Fe2 N18 101.5(3) . . ?
N5 Fe2 N18 164.0(3) . . ?
N6 Fe2 N18 93.6(2) . . ?
N12 Fe2 N18 92.7(3) . . ?
C5 N1 C1 115.4(8) . . ?
C5 N1 Fe1 115.5(6) . . ?
C1 N1 Fe1 128.1(7) . . ?
C6 N2 N3 104.5(7) . . ?
C6 N2 Fe1 116.2(6) . . ?
N3 N2 Fe1 139.1(4) . . ?
C8 N3 N2 112.5(6) . . ?
C8 N3 H3A 123.7 . . ?
N2 N3 H3A 123.7 . . ?
N5 N4 C21 111.2(7) . . ?
N5 N4 H4B 124.4 . . ?
C21 N4 H4B 124.4 . . ?
C23 N5 N4 105.7(6) . . ?
C23 N5 Fe2 112.7(5) . . ?
N4 N5 Fe2 136.4(5) . . ?
C28 N6 C24 118.4(7) . . ?
C28 N6 Fe2 126.6(5) . . ?
C24 N6 Fe2 114.0(5) . . ?
C35 N7 C31 119.5(10) . . ?
C35 N7 Fe1 113.7(8) . . ?
C31 N7 Fe1 124.6(8) . . ?
C36 N8 N9 105.7(7) . . ?
C36 N8 Fe1 114.3(7) . . ?
N9 N8 Fe1 138.1(6) . . ?
N8 N9 C38 112.1(9) . . ?
N8 N9 H9A 123.9 . . ?
C38 N9 H9A 123.9 . . ?
C51 N10 N11 111.2(10) . . ?
C51 N10 H10B 124.4 . . ?
N11 N10 H10B 124.4 . . ?
N10 N11 C53 104.3(7) . . ?
N10 N11 Fe2 138.5(6) . . ?
C53 N11 Fe2 117.3(7) . . ?
C54 N12 C58 119.5(9) . . ?
C54 N12 Fe2 112.7(7) . . ?
C58 N12 Fe2 126.6(6) . . ?
C65 N13 C61 117.9(7) . . ?
C65 N13 Fe1 113.6(5) . . ?
C61 N13 Fe1 128.5(6) . . ?
C66 N14 N15 107.0(6) . . ?
C66 N14 Fe1 115.7(5) . . ?
N15 N14 Fe1 133.7(4) . . ?
N14 N15 C68 110.3(6) . . ?
N14 N15 H15A 124.9 . . ?
C68 N15 H15A 124.9 . . ?
N17 N16 C75 113.0(6) . . ?
N17 N16 H16B 123.5 . . ?
C75 N16 H16B 123.5 . . ?
N16 N17 C77 104.9(7) . . ?
N16 N17 Fe2 130.1(4) . . ?
C77 N17 Fe2 116.2(6) . . ?
C78 N18 C82 117.6(8) . . ?
C78 N18 Fe2 114.8(6) . . ?
C82 N18 Fe2 127.5(7) . . ?
C2 C1 N1 126.5(12) . . ?
C2 C1 H1A 116.7 . . ?
N1 C1 H1A 116.7 . . ?
C1 C2 C3 117.8(11) . . ?
C1 C2 H2A 121.1 . . ?
C3 C2 H2A 121.1 . . ?
C4 C3 C2 116.2(10) . . ?
C4 C3 C29 121.9(15) . . ?
C2 C3 C29 121.9(13) . . ?
C5 C4 C3 120.1(12) . . ?
C5 C4 H4A 119.9 . . ?
C3 C4 H4A 119.9 . . ?
N1 C5 C4 123.8(9) . . ?
N1 C5 C6 114.6(7) . . ?
C4 C5 C6 121.4(10) . . ?
N2 C6 C7 110.4(8) . . ?
N2 C6 C5 117.6(8) . . ?
C7 C6 C5 132.1(8) . . ?
C8 C7 C6 106.9(7) . . ?
C8 C7 H7A 126.5 . . ?
C6 C7 H7A 126.5 . . ?
N3 C8 C7 105.6(7) . . ?
N3 C8 C9 123.5(7) . . ?
C7 C8 C9 130.9(7) . . ?
C14 C9 C10 117.9(8) . . ?
C14 C9 C8 123.6(6) . . ?
C10 C9 C8 118.2(7) . . ?
C11 C10 C9 120.0(8) . . ?
C11 C10 H10A 120.0 . . ?
C9 C10 H10A 120.0 . . ?
C10 C11 C12 123.0(7) . . ?
C10 C11 H11A 118.5 . . ?
C12 C11 H11A 118.5 . . ?
C13 C12 C11 118.1(8) . . ?
C13 C12 H12A 121.0 . . ?
C11 C12 H12A 121.0 . . ?
C12 C13 C14 119.8(8) . . ?
C12 C13 C15 118.9(7) . . ?
C14 C13 C15 121.2(6) . . ?
C13 C14 C9 121.2(6) . . ?
C13 C14 H14A 119.4 . . ?
C9 C14 H14A 119.4 . . ?
C16 C15 C20 120.4(8) . . ?
C16 C15 C13 119.9(6) . . ?
C20 C15 C13 119.6(8) . . ?
C15 C16 C17 119.9(7) . . ?
C15 C16 H16A 120.1 . . ?
C17 C16 H16A 120.1 . . ?
C16 C17 C18 120.9(9) . . ?
C16 C17 H17A 119.5 . . ?
C18 C17 H17A 119.5 . . ?
C19 C18 C17 117.6(9) . . ?
C19 C18 H18A 121.2 . . ?
C17 C18 H18A 121.2 . . ?
C20 C19 C18 121.1(6) . . ?
C20 C19 C21 122.5(8) . . ?
C18 C19 C21 116.4(8) . . ?
C19 C20 C15 120.0(8) . . ?
C19 C20 H20A 120.0 . . ?
C15 C20 H20A 120.0 . . ?
N4 C21 C22 106.8(6) . . ?
N4 C21 C19 122.3(8) . . ?
C22 C21 C19 130.9(8) . . ?
C21 C22 C23 106.2(7) . . ?
C21 C22 H22A 126.9 . . ?
C23 C22 H22A 126.9 . . ?
N5 C23 C22 110.1(7) . . ?
N5 C23 C24 118.0(7) . . ?
C22 C23 C24 132.0(8) . . ?
C25 C24 N6 122.7(7) . . ?
C25 C24 C23 122.7(7) . . ?
N6 C24 C23 114.5(7) . . ?
C24 C25 C26 119.7(8) . . ?
C24 C25 H25A 120.1 . . ?
C26 C25 H25A 120.1 . . ?
C27 C26 C25 116.6(8) . . ?
C27 C26 C30 120.9(8) . . ?
C25 C26 C30 122.5(8) . . ?
C28 C27 C26 120.6(7) . . ?
C28 C27 H27A 119.7 . . ?
C26 C27 H27A 119.7 . . ?
N6 C28 C27 121.8(7) . . ?
N6 C28 H28A 119.1 . . ?
C27 C28 H28A 119.1 . . ?
C3 C29 H29A 109.5 . . ?
C3 C29 H29B 109.5 . . ?
H29A C29 H29B 109.5 . . ?
C3 C29 H29C 109.5 . . ?
H29A C29 H29C 109.5 . . ?
H29B C29 H29C 109.5 . . ?
C26 C30 H30A 109.5 . . ?
C26 C30 H30B 109.5 . . ?
H30A C30 H30B 109.5 . . ?
C26 C30 H30C 109.5 . . ?
H30A C30 H30C 109.5 . . ?
H30B C30 H30C 109.5 . . ?
N7 C31 C32 123.0(13) . . ?
N7 C31 H31A 118.5 . . ?
C32 C31 H31A 118.5 . . ?
C31 C32 C33 118.9(15) . . ?
C31 C32 H32A 120.5 . . ?
C33 C32 H32A 120.5 . . ?
C34 C33 C32 115.9(14) . . ?
C34 C33 C59 116.7(19) . . ?
C32 C33 C59 126.8(19) . . ?
C33 C34 C35 122.3(15) . . ?
C33 C34 H34A 118.9 . . ?
C35 C34 H34A 118.9 . . ?
N7 C35 C34 119.9(14) . . ?
N7 C35 C36 116.0(9) . . ?
C34 C35 C36 124.1(12) . . ?
N8 C36 C37 110.3(11) . . ?
N8 C36 C35 117.8(8) . . ?
C37 C36 C35 131.8(11) . . ?
C38 C37 C36 105.4(10) . . ?
C38 C37 H37A 127.3 . . ?
C36 C37 H37A 127.3 . . ?
N9 C38 C37 106.5(10) . . ?
N9 C38 C39 122.6(11) . . ?
C37 C38 C39 130.7(10) . . ?
C44 C39 C40 120.7(12) . . ?
C44 C39 C38 121.7(9) . . ?
C40 C39 C38 117.6(14) . . ?
C41 C40 C39 122.3(17) . . ?
C41 C40 H40A 118.9 . . ?
C39 C40 H40A 118.9 . . ?
C40 C41 C42 118.4(13) . . ?
C40 C41 H41A 120.8 . . ?
C42 C41 H41A 120.8 . . ?
C41 C42 C43 122.6(13) . . ?
C41 C42 H42A 118.7 . . ?
C43 C42 H42A 118.7 . . ?
C44 C43 C42 114.2(16) . . ?
C44 C43 C45 121.0(11) . . ?
C42 C43 C45 124.8(12) . . ?
C39 C44 C43 121.4(11) . . ?
C39 C44 H44A 119.3 . . ?
C43 C44 H44A 119.3 . . ?
C46 C45 C50 117.5(17) . . ?
C46 C45 C43 124.5(12) . . ?
C50 C45 C43 118.0(12) . . ?
C47 C46 C45 121.9(13) . . ?
C47 C46 H46A 119.0 . . ?
C45 C46 H46A 119.0 . . ?
C46 C47 C48 124.3(14) . . ?
C46 C47 H47A 117.8 . . ?
C48 C47 H47A 117.8 . . ?
C49 C48 C47 115.5(17) . . ?
C49 C48 H48A 122.2 . . ?
C47 C48 H48A 122.2 . . ?
C50 C49 C48 119.9(13) . . ?
C50 C49 C51 121.0(11) . . ?
C48 C49 C51 119.0(15) . . ?
C49 C50 C45 120.5(12) . . ?
C49 C50 H50A 119.7 . . ?
C45 C50 H50A 119.7 . . ?
N10 C51 C52 107.5(11) . . ?
N10 C51 C49 119.8(13) . . ?
C52 C51 C49 132.4(10) . . ?
C53 C52 C51 105.7(10) . . ?
C53 C52 H52A 127.2 . . ?
C51 C52 H52A 127.2 . . ?
C52 C53 N11 111.3(11) . . ?
C52 C53 C54 134.9(11) . . ?
N11 C53 C54 113.6(8) . . ?
N12 C54 C55 120.0(11) . . ?
N12 C54 C53 118.1(9) . . ?
C55 C54 C53 121.8(10) . . ?
C56 C55 C54 119.8(12) . . ?
C56 C55 H55A 120.1 . . ?
C54 C55 H55A 120.1 . . ?
C57 C56 C55 119.1(12) . . ?
C57 C56 C60 123.7(15) . . ?
C55 C56 C60 117.2(16) . . ?
C56 C57 C58 120.3(12) . . ?
C56 C57 H57A 119.9 . . ?
C58 C57 H57A 119.9 . . ?
N12 C58 C57 120.7(11) . . ?
N12 C58 H58A 119.6 . . ?
C57 C58 H58A 119.6 . . ?
C33 C59 H59A 109.5 . . ?
C33 C59 H59B 109.5 . . ?
H59A C59 H59B 109.5 . . ?
C33 C59 H59C 109.5 . . ?
H59A C59 H59C 109.5 . . ?
H59B C59 H59C 109.5 . . ?
C56 C60 H60A 109.5 . . ?
C56 C60 H60B 109.5 . . ?
H60A C60 H60B 109.5 . . ?
C56 C60 H60C 109.5 . . ?
H60A C60 H60C 109.5 . . ?
H60B C60 H60C 109.5 . . ?
N13 C61 C62 123.8(10) . . ?
N13 C61 H61A 118.1 . . ?
C62 C61 H61A 118.1 . . ?
C61 C62 C63 118.0(9) . . ?
C61 C62 H62A 121.0 . . ?
C63 C62 H62A 121.0 . . ?
C62 C63 C64 120.5(8) . . ?
C62 C63 H63A 119.7 . . ?
C64 C63 H63A 119.7 . . ?
C65 C64 C63 115.9(9) . . ?
C65 C64 H64A 122.1 . . ?
C63 C64 H64A 122.1 . . ?
N13 C65 C64 123.9(8) . . ?
N13 C65 C66 116.0(7) . . ?
C64 C65 C66 120.1(8) . . ?
N14 C66 C67 110.7(7) . . ?
N14 C66 C65 117.7(7) . . ?
C67 C66 C65 131.6(7) . . ?
C68 C67 C66 105.4(6) . . ?
C68 C67 H67A 127.3 . . ?
C66 C67 H67A 127.3 . . ?
N15 C68 C67 106.5(7) . . ?
N15 C68 C69 121.1(7) . . ?
C67 C68 C69 132.3(7) . . ?
C74 C69 C70 120.2(8) . . ?
C74 C69 C68 121.5(7) . . ?
C70 C69 C68 118.2(9) . . ?
C71 C70 C69 119.3(10) . . ?
C71 C70 H70A 120.3 . . ?
C69 C70 H70A 120.3 . . ?
C70 C71 C72 120.0(7) . . ?
C70 C71 H71A 120.0 . . ?
C72 C71 H71A 120.0 . . ?
C73 C72 C71 119.4(8) . . ?
C73 C72 H72A 120.3 . . ?
C71 C72 H72A 120.3 . . ?
C72 C73 C74 120.7(9) . . ?
C72 C73 C75 120.6(8) . . ?
C74 C73 C75 118.6(7) . . ?
C69 C74 C73 120.3(7) . . ?
C69 C74 H74A 119.8 . . ?
C73 C74 H74A 119.8 . . ?
N16 C75 C76 106.6(8) . . ?
N16 C75 C73 120.8(6) . . ?
C76 C75 C73 132.6(7) . . ?
C75 C76 C77 104.5(6) . . ?
C75 C76 H76A 127.8 . . ?
C77 C76 H76A 127.8 . . ?
N17 C77 C76 111.1(8) . . ?
N17 C77 C78 115.3(8) . . ?
C76 C77 C78 133.6(7) . . ?
N18 C78 C79 124.0(10) . . ?
N18 C78 C77 114.5(7) . . ?
C79 C78 C77 121.4(9) . . ?
C80 C79 C78 117.9(11) . . ?
C80 C79 H79A 121.1 . . ?
C78 C79 H79A 121.1 . . ?
C79 C80 C81 118.7(9) . . ?
C79 C80 H80A 120.7 . . ?
C81 C80 H80A 120.7 . . ?
C82 C81 C80 121.1(11) . . ?
C82 C81 H81A 119.4 . . ?
C80 C81 H81A 119.4 . . ?
C81 C82 N18 120.7(12) . . ?
C81 C82 H82A 119.7 . . ?
N18 C82 H82A 119.7 . . ?
F3 Si1 F6 90.9(2) . . ?
F3 Si1 F2 89.8(2) . . ?
F6 Si1 F2 91.2(2) . . ?
F3 Si1 F5 178.7(3) . . ?
F6 Si1 F5 89.3(2) . . ?
F2 Si1 F5 91.5(2) . . ?
F3 Si1 F4 90.6(2) . . ?
F6 Si1 F4 178.3(2) . . ?
F2 Si1 F4 89.6(2) . . ?
F5 Si1 F4 89.2(2) . . ?
F3 Si1 F1 88.7(2) . . ?
F6 Si1 F1 89.2(2) . . ?
F2 Si1 F1 178.4(2) . . ?
F5 Si1 F1 90.0(2) . . ?
F4 Si1 F1 90.1(2) . . ?
F8 B1 F8 110(2) . 7_556 ?
F8 B1 F7 138.5(12) . . ?
F8 B1 F7 91.0(12) 7_556 . ?
F8 B1 F7 91.0(12) . 7_556 ?
F8 B1 F7 138.5(12) 7_556 7_556 ?
F7 B1 F7 95.8(14) . 7_556 ?
F8 B1 F8B 101.9(16) . 7_556 ?
F8 B1 F8B 56.8(15) 7_556 7_556 ?
F7 B1 F8B 119.5(13) . 7_556 ?
F7 B1 F8B 84.7(14) 7_556 7_556 ?
F7 B1 F8B 84.7(14) . . ?
F7 B1 F8B 119.5(13) 7_556 . ?
F8B B1 F8B 145(2) 7_556 . ?
F12 B2 F9 110.2(17) . . ?
F12 B2 F10 109.6(17) . . ?
F9 B2 F10 109.2(17) . . ?
F12 B2 F11 109.6(17) . . ?
F9 B2 F11 109.5(17) . . ?
F10 B2 F11 108.8(17) . . ?
F16 B3 F13 79(3) 8_666 . ?
F16 B3 F16 34(3) 8_666 . ?
F13 B3 F16 110.4(16) . . ?
F16 B3 F14 111(3) 8_666 . ?
F13 B3 F14 110.6(16) . . ?
F16 B3 F14 110.8(16) . . ?
F16 B3 F15 133(3) 8_666 . ?
F13 B3 F15 108.4(16) . . ?
F16 B3 F15 108.0(16) . . ?
F14 B3 F15 108.6(16) . . ?
F16 B3 F14 105(4) 8_666 8_666 ?
F13 B3 F14 137(3) . 8_666 ?
F16 B3 F14 90(3) . 8_666 ?
F14 B3 F14 28(3) . 8_666 ?
F15 B3 F14 99(3) . 8_666 ?
F16 B3 B3 55(2) 8_666 8_666 ?
F13 B3 B3 122(3) . 8_666 ?
F16 B3 B3 46.3(17) . 8_666 ?
F14 B3 B3 64.9(17) . 8_666 ?
F15 B3 B3 128(3) . 8_666 ?
F14 B3 B3 49.8(18) 8_666 8_666 ?
F14 F14 B3 95(4) 8_666 . ?
F14 F14 B3 57(3) 8_666 8_666 ?
B3 F14 B3 65(2) . 8_666 ?
F16 F16 B3 85(4) 8_666 8_666 ?
F16 F16 B3 61(3) 8_666 . ?
B3 F16 B3 78(3) 8_666 . ?
F18 B4 F17 110.7(18) . . ?
F18 B4 F20 109.7(18) . . ?
F17 B4 F20 109.8(18) . . ?
F18 B4 F19 109.3(18) . . ?
F17 B4 F19 108.1(17) . . ?
F20 B4 F19 109.3(18) . . ?
O1S C1S N1S 122(4) . . ?
O1S C1S H1S 118.8 . . ?
N1S C1S H1S 118.8 . . ?
C3S N1S C1S 117(4) . . ?
C3S N1S C2S 118(3) . . ?
C1S N1S C2S 122(3) . . ?
N1S C2S H2S1 109.5 . . ?
N1S C2S H2S2 109.5 . . ?
H2S1 C2S H2S2 109.5 . . ?
N1S C2S H2S3 109.5 . . ?
H2S1 C2S H2S3 109.5 . . ?
H2S2 C2S H2S3 109.5 . . ?
N1S C3S H3S1 110.2 . . ?
N1S C3S H3S2 110.2 . . ?
H3S1 C3S H3S2 109.4 . . ?
N1S C3S H3S3 108.0 . . ?
H3S1 C3S H3S3 109.5 . . ?
H3S2 C3S H3S3 109.5 . . ?
O2S C4S N2S 124(3) . . ?
O2S C4S H4S 118.0 . . ?
N2S C4S H4S 118.0 . . ?
C4S N2S C5S 122(2) . . ?
C4S N2S C6S 125(3) . . ?
C5S N2S C6S 103(3) . . ?
N2S C5S H5S1 109.5 . . ?
N2S C5S H5S2 109.5 . . ?
H5S1 C5S H5S2 109.5 . . ?
N2S C5S H5S3 109.5 . . ?
H5S1 C5S H5S3 109.5 . . ?
H5S2 C5S H5S3 109.5 . . ?
N2S C6S H6S1 109.3 . . ?
N2S C6S H6S2 107.8 . . ?
H6S1 C6S H6S2 109.5 . . ?
N2S C6S H6S3 111.3 . . ?
H6S1 C6S H6S3 109.5 . . ?
H6S2 C6S H6S3 109.5 . . ?

loop_
_geom_bond_atom_site_label_1
_geom_bond_atom_site_label_2
_geom_bond_distance
_geom_bond_site_symmetry_2
_geom_bond_publ_flag
Fe1 N14 2.153(6) . ?
Fe1 N2 2.155(7) . ?
Fe1 N8 2.176(7) . ?
Fe1 N7 2.240(9) . ?
Fe1 N1 2.241(7) . ?
Fe1 N13 2.258(6) . ?
Fe2 N17 2.104(7) . ?
Fe2 N11 2.119(7) . ?
Fe2 N5 2.181(6) . ?
Fe2 N6 2.194(6) . ?
Fe2 N12 2.203(8) . ?
Fe2 N18 2.273(6) . ?
N1 C5 1.319(12) . ?
N1 C1 1.390(14) . ?
N2 C6 1.342(10) . ?
N2 N3 1.350(9) . ?
N3 C8 1.347(9) . ?
N3 H3A 0.8800 . ?
N4 N5 1.348(8) . ?
N4 C21 1.352(10) . ?
N4 H4B 0.8800 . ?
N5 C23 1.337(11) . ?
N6 C28 1.346(9) . ?
N6 C24 1.360(10) . ?
N7 C35 1.313(15) . ?
N7 C31 1.352(15) . ?
N8 C36 1.332(12) . ?
N8 N9 1.343(11) . ?
N9 C38 1.359(11) . ?
N9 H9A 0.8800 . ?
N10 C51 1.345(13) . ?
N10 N11 1.357(11) . ?
N10 H10B 0.8800 . ?
N11 C53 1.373(13) . ?
N12 C54 1.333(13) . ?
N12 C58 1.351(15) . ?
N13 C65 1.332(11) . ?
N13 C61 1.354(12) . ?
N14 C66 1.317(10) . ?
N14 N15 1.358(9) . ?
N15 C68 1.363(9) . ?
N15 H15A 0.8800 . ?
N16 N17 1.318(10) . ?
N16 C75 1.352(10) . ?
N16 H16B 0.8800 . ?
N17 C77 1.360(9) . ?
N18 C78 1.311(13) . ?
N18 C82 1.374(13) . ?
C1 C2 1.286(15) . ?
C1 H1A 0.9500 . ?
C2 C3 1.449(19) . ?
C2 H2A 0.9500 . ?
C3 C4 1.406(18) . ?
C3 C29 1.480(19) . ?
C4 C5 1.351(13) . ?
C4 H4A 0.9500 . ?
C5 C6 1.494(14) . ?
C6 C7 1.377(13) . ?
C7 C8 1.365(12) . ?
C7 H7A 0.9500 . ?
C8 C9 1.457(12) . ?
C9 C14 1.407(11) . ?
C9 C10 1.426(10) . ?
C10 C11 1.327(13) . ?
C10 H10A 0.9500 . ?
C11 C12 1.416(13) . ?
C11 H11A 0.9500 . ?
C12 C13 1.391(10) . ?
C12 H12A 0.9500 . ?
C13 C14 1.392(11) . ?
C13 C15 1.528(12) . ?
C14 H14A 0.9500 . ?
C15 C16 1.370(12) . ?
C15 C20 1.393(9) . ?
C16 C17 1.371(14) . ?
C16 H16A 0.9500 . ?
C17 C18 1.425(11) . ?
C17 H17A 0.9500 . ?
C18 C19 1.387(13) . ?
C18 H18A 0.9500 . ?
C19 C20 1.374(13) . ?
C19 C21 1.486(9) . ?
C20 H20A 0.9500 . ?
C21 C22 1.362(12) . ?
C22 C23 1.390(11) . ?
C22 H22A 0.9500 . ?
C23 C24 1.458(11) . ?
C24 C25 1.351(13) . ?
C25 C26 1.428(12) . ?
C25 H25A 0.9500 . ?
C26 C27 1.385(12) . ?
C26 C30 1.502(15) . ?
C27 C28 1.377(12) . ?
C27 H27A 0.9500 . ?
C28 H28A 0.9500 . ?
C29 H29A 0.9800 . ?
C29 H29B 0.9800 . ?
C29 H29C 0.9800 . ?
C30 H30A 0.9800 . ?
C30 H30B 0.9800 . ?
C30 H30C 0.9800 . ?
C31 C32 1.380(18) . ?
C31 H31A 0.9500 . ?
C32 C33 1.40(2) . ?
C32 H32A 0.9500 . ?
C33 C34 1.38(3) . ?
C33 C59 1.56(2) . ?
C34 C35 1.40(2) . ?
C34 H34A 0.9500 . ?
C35 C36 1.496(17) . ?
C36 C37 1.415(15) . ?
C37 C38 1.370(19) . ?
C37 H37A 0.9500 . ?
C38 C39 1.469(17) . ?
C39 C44 1.328(19) . ?
C39 C40 1.414(15) . ?
C40 C41 1.33(2) . ?
C40 H40A 0.9500 . ?
C41 C42 1.36(2) . ?
C41 H41A 0.9500 . ?
C42 C43 1.49(2) . ?
C42 H42A 0.9500 . ?
C43 C44 1.422(18) . ?
C43 C45 1.51(2) . ?
C44 H44A 0.9500 . ?
C45 C46 1.38(2) . ?
C45 C50 1.432(17) . ?
C46 C47 1.25(3) . ?
C46 H46A 0.9500 . ?
C47 C48 1.43(2) . ?
C47 H47A 0.9500 . ?
C48 C49 1.422(17) . ?
C48 H48A 0.9500 . ?
C49 C50 1.36(2) . ?
C49 C51 1.48(2) . ?
C50 H50A 0.9500 . ?
C51 C52 1.38(2) . ?
C52 C53 1.358(16) . ?
C52 H52A 0.9500 . ?
C53 C54 1.470(18) . ?
C54 C55 1.405(16) . ?
C55 C56 1.36(2) . ?
C55 H55A 0.9500 . ?
C56 C57 1.34(2) . ?
C56 C60 1.593(18) . ?
C57 C58 1.384(16) . ?
C57 H57A 0.9500 . ?
C58 H58A 0.9500 . ?
C59 H59A 0.9800 . ?
C59 H59B 0.9800 . ?
C59 H59C 0.9800 . ?
C60 H60A 0.9800 . ?
C60 H60B 0.9800 . ?
C60 H60C 0.9800 . ?
C61 C62 1.357(13) . ?
C61 H61A 0.9500 . ?
C62 C63 1.397(16) . ?
C62 H62A 0.9500 . ?
C63 C64 1.408(15) . ?
C63 H63A 0.9500 . ?
C64 C65 1.405(11) . ?
C64 H64A 0.9500 . ?
C65 C66 1.453(12) . ?
C66 C67 1.396(12) . ?
C67 C68 1.392(12) . ?
C67 H67A 0.9500 . ?
C68 C69 1.479(12) . ?
C69 C74 1.364(12) . ?
C69 C70 1.398(12) . ?
C70 C71 1.389(15) . ?
C70 H70A 0.9500 . ?
C71 C72 1.402(16) . ?
C71 H71A 0.9500 . ?
C72 C73 1.368(11) . ?
C72 H72A 0.9500 . ?
C73 C74 1.387(11) . ?
C73 C75 1.485(13) . ?
C74 H74A 0.9500 . ?
C75 C76 1.389(12) . ?
C76 C77 1.391(13) . ?
C76 H76A 0.9500 . ?
C77 C78 1.479(13) . ?
C78 C79 1.411(11) . ?
C79 C80 1.332(17) . ?
C79 H79A 0.9500 . ?
C80 C81 1.41(2) . ?
C80 H80A 0.9500 . ?
C81 C82 1.342(17) . ?
C81 H81A 0.9500 . ?
C82 H82A 0.9500 . ?
Si1 F3 1.673(4) . ?
Si1 F6 1.682(5) . ?
Si1 F2 1.682(5) . ?
Si1 F5 1.689(4) . ?
Si1 F4 1.693(4) . ?
Si1 F1 1.697(5) . ?
B1 F8 1.476(17) . ?
B1 F8 1.476(17) 7_556 ?
B1 F7 1.478(14) . ?
B1 F7 1.478(14) 7_556 ?
B1 F8B 1.491(16) 7_556 ?
B1 F8B 1.491(16) . ?
B2 F12 1.45(2) . ?
B2 F9 1.46(2) . ?
B2 F10 1.46(2) . ?
B2 F11 1.48(2) . ?
B3 F16 1.31(5) 8_666 ?
B3 F13 1.49(2) . ?
B3 F16 1.50(2) . ?
B3 F14 1.50(2) . ?
B3 F15 1.50(2) . ?
B3 F14 1.77(6) 8_666 ?
B3 B3 1.78(7) 8_666 ?
F14 F14 0.83(9) 8_666 ?
F16 F16 0.84(7) 8_666 ?
B4 F18 1.40(3) . ?
B4 F17 1.40(3) . ?
B4 F20 1.40(3) . ?
B4 F19 1.41(3) . ?
O1S C1S 1.29(3) . ?
C1S N1S 1.48(3) . ?
C1S H1S 0.9500 . ?
N1S C3S 1.48(3) . ?
N1S C2S 1.50(3) . ?
C2S H2S1 0.9800 . ?
C2S H2S2 0.9800 . ?
C2S H2S3 0.9800 . ?
C3S H3S1 0.9802 . ?
C3S H3S2 0.9799 . ?
C3S H3S3 0.9799 . ?
O2S C4S 1.28(3) . ?
C4S N2S 1.46(2) . ?
C4S H4S 0.9500 . ?
N2S C5S 1.46(2) . ?
N2S C6S 1.49(3) . ?
C5S H5S1 0.9800 . ?
C5S H5S2 0.9800 . ?
C5S H5S3 0.9800 . ?
C6S H6S1 0.9797 . ?
C6S H6S2 0.9798 . ?
C6S H6S3 0.9800 . ?

loop_
_geom_hbond_atom_site_label_D
_geom_hbond_atom_site_label_H
_geom_hbond_atom_site_label_A
_geom_hbond_distance_DH
_geom_hbond_distance_HA
_geom_hbond_distance_DA
_geom_hbond_angle_DHA
_geom_hbond_site_symmetry_A
_geom_hbond_publ_flag
N3 H3A F5 0.88 1.86 2.730(7) 169.0 . yes
N4 H4B F2 0.88 2.13 2.986(9) 164.7 . yes
N9 H9A F6 0.88 2.05 2.916(10) 169.3 . yes
N10 H10B F3 0.88 1.87 2.743(10) 170.1 . yes
N15 H15A F1 0.88 1.83 2.667(8) 159.2 . yes
N16 H16B F4 0.88 1.90 2.709(6) 152.8 . yes
